data_4124510
loop_
_publ_author_name
'McGinnety, J.A.'

_publ_section_title
;
 Cesium Tetrachlorocuprate. Structure, Crystal Forces, and Charge
 Distribution
;
_journal_name_full 'Journal of the American Chemical Society'
_journal_page_first 8406
_journal_page_last 8413
_journal_volume 94
_journal_year 1972
_chemical_formula_sum 'Cl4 Cs2 Cu'
_chemical_name_systematic 'Cs2 Cu Cl4'
_space_group_IT_number 62
_symmetry_space_group_name_Hall '-P 2c 2n'
_symmetry_space_group_name_H-M 'P n a m'
_cell_angle_alpha 90
_cell_angle_beta 90
_cell_angle_gamma 90
_cell_formula_units_Z 4
_cell_length_a 9.7599
_cell_length_b 12.3967
_cell_length_c 7.6091
_cell_volume 920.629
_citation_journal_id_ASTM JACSAT
_cod_data_source_file McGinnety_JACSAT_1972_174.cif
_cod_data_source_block Cl4Cs2Cu1
_cod_original_cell_volume 920.6292
_cod_original_sg_symbol_Hall '-P 2ac 2n (-x,z,y)'
_cod_original_formula_sum 'Cl4 Cs2 Cu1'
_cod_database_code 4124510

loop_
_symmetry_equiv_pos_as_xyz
x,y,z
-x+1/2,y+1/2,-z
x+1/2,-y+1/2,-z+1/2
-x,-y,z+1/2
-x,-y,-z
x-1/2,-y-1/2,z
-x-1/2,y-1/2,z-1/2
x,y,-z-1/2

loop_
_atom_site_label
_atom_site_type_symbol
_atom_site_fract_x
_atom_site_fract_y
_atom_site_fract_z
_atom_site_occupancy
_atom_site_U_iso_or_equiv
Cu1 Cu+2 0.23054 0.41806 0.25 1 0.0
Cl1 Cl-1 0.0054 0.3812 0.25 1 0.0
Cs1 Cs+1 0.63399 0.39679 0.25 1 0.0
Cl3 Cl-1 0.2937 0.3556 -0.0112 1 0.0
Cl2 Cl-1 0.343 0.5751 0.25 1 0.0
Cs2 Cs+1 0.00556 0.67481 0.25 1 0.0
